data_7124881
loop_
_publ_author_name
'Xu, Wei'
'Chen, Ming'
'Sun, Ning'
'Liu, Yuanhong'

_publ_section_title
;
 Gold-catalyzed cyclization of 1,6-diynyl dithioacetals via 1,7-carbene
 transfer and aromatic C-H functionalization.
;
_journal_issue 73
_journal_name_full 'Chemical communications (Cambridge, England)'
_journal_page_first 11000
_journal_page_last 11003
_journal_paper_doi 10.1039/c6cc05302e
_journal_volume 52
_journal_year 2016
_chemical_absolute_configuration unk
_chemical_formula_sum 'C52 H40 O2 S4'
_chemical_formula_weight 825.08
_space_group_crystal_system monoclinic
_space_group_IT_number 4
_space_group_name_Hall 'P 2yb'
_space_group_name_H-M_alt 'P 1 21 1'
_atom_sites_solution_hydrogens mixed
_audit_creation_method SHELXL-2013
_audit_update_record
;
2016-05-23 deposited with the CCDC.
2016-08-10 downloaded from the CCDC.
;
_cell_angle_alpha 90
_cell_angle_beta 117.501(4)
_cell_angle_gamma 90
_cell_formula_units_Z 2
_cell_length_a 10.601(2)
_cell_length_b 19.272(4)
_cell_length_c 11.193(2)
_cell_measurement_reflns_used 2376
_cell_measurement_temperature 293(2)
_cell_measurement_theta_max 56.682
_cell_measurement_theta_min 4.380
_cell_volume 2028.4(7)
_computing_cell_refinement 'Bruker SMART'
_computing_data_collection 'Bruker SMART'
_computing_data_reduction 'Bruker SHELXTL'
_computing_molecular_graphics 'Bruker SHELXTL'
_computing_publication_material 'Bruker SHELXTL'
_computing_structure_refinement 'SHELXL-2013 (Sheldrick, 2013)'
_computing_structure_solution 'Bruker SHELXTL'
_diffrn_ambient_temperature 293(2)
_diffrn_measured_fraction_theta_full 0.974
_diffrn_measured_fraction_theta_max 0.999
_diffrn_measurement_device_type 'CCD area detector'
_diffrn_measurement_method 'phi and omega scans'
_diffrn_radiation_type MoK\a
_diffrn_radiation_wavelength 0.71073
_diffrn_reflns_av_R_equivalents 0.0783
_diffrn_reflns_av_unetI/netI 0.1015
_diffrn_reflns_Laue_measured_fraction_full 0.974
_diffrn_reflns_Laue_measured_fraction_max 0.999
_diffrn_reflns_limit_h_max 9
_diffrn_reflns_limit_h_min -12
_diffrn_reflns_limit_k_max 20
_diffrn_reflns_limit_k_min -22
_diffrn_reflns_limit_l_max 13
_diffrn_reflns_limit_l_min -13
_diffrn_reflns_number 10876
_diffrn_reflns_point_group_measured_fraction_full 0.811
_diffrn_reflns_point_group_measured_fraction_max 0.832
_diffrn_reflns_theta_full 25.242
_diffrn_reflns_theta_max 24.995
_diffrn_reflns_theta_min 2.051
_exptl_absorpt_coefficient_mu 0.278
_exptl_absorpt_correction_T_max 0.7456
_exptl_absorpt_correction_T_min 0.6199
_exptl_absorpt_correction_type multi-scan
_exptl_absorpt_process_details sadabs
_exptl_crystal_colour colorless
_exptl_crystal_density_diffrn 1.351
_exptl_crystal_description prismatic
_exptl_crystal_F_000 864
_exptl_crystal_size_max 0.170
_exptl_crystal_size_mid 0.130
_exptl_crystal_size_min 0.080
_refine_diff_density_max 0.699
_refine_diff_density_min -0.267
_refine_diff_density_rms 0.102
_refine_ls_abs_structure_details
; 
 Flack x determined using 1047 quotients [(I+)-(I-)]/[(I+)+(I-)] 
 (Parsons and Flack (2004), Acta Cryst. A60, s61). 
;
_refine_ls_abs_structure_Flack 0.26(14)
_refine_ls_extinction_method none
_refine_ls_goodness_of_fit_ref 1.039
_refine_ls_hydrogen_treatment constr
_refine_ls_matrix_type full
_refine_ls_number_parameters 552
_refine_ls_number_reflns 5962
_refine_ls_number_restraints 475
_refine_ls_restrained_S_all 1.008
_refine_ls_R_factor_all 0.1405
_refine_ls_R_factor_gt 0.0938
_refine_ls_shift/su_max 0.007
_refine_ls_shift/su_mean 0.001
_refine_ls_structure_factor_coef Fsqd
_refine_ls_weighting_details 'w=1/[\s^2^(Fo^2^)+(0.1163P)^2^] where P=(Fo^2^+2Fc^2^)/3'
_refine_ls_weighting_scheme calc
_refine_ls_wR_factor_gt 0.1988
_refine_ls_wR_factor_ref 0.2244
_reflns_Friedel_coverage 0.613
_reflns_Friedel_fraction_full 0.637
_reflns_Friedel_fraction_max 0.654
_reflns_number_gt 3694
_reflns_number_total 5962
_reflns_threshold_expression 'I > 2\s(I)'
_cod_data_source_file c6cc05302e2.cif
_cod_data_source_block cd15255
_cod_original_sg_symbol_H-M 'P 21'
_cod_database_code 7124881
_shelx_space_group_comment
; 
The symmetry employed for this shelxl refinement is uniquely defined 
by the following loop, which should always be used as a source of 
symmetry information in preference to the above space-group names. 
They are only intended as comments. 
;
_shelx_estimated_absorpt_t_min 0.954
_shelx_estimated_absorpt_t_max 0.978
_shelxl_version_number 2013-4

loop_
_space_group_symop_operation_xyz
'x, y, z'
'-x, y+1/2, -z'

loop_
_atom_site_label
_atom_site_type_symbol
_atom_site_fract_x
_atom_site_fract_y
_atom_site_fract_z
_atom_site_U_iso_or_equiv
_atom_site_adp_type
_atom_site_occupancy
_atom_site_site_symmetry_order
_atom_site_calc_flag
_atom_site_refinement_flags_posn
_atom_site_refinement_flags_adp
_atom_site_refinement_flags_occupancy
S1 S 0.0643(4) 0.2781(2) 0.2690(4) 0.0673(11) Uani 1 1 d . U .
S2 S 0.347(7) 0.165(4) 0.345(5) 0.059(6) Uani 0.5 1 d . U P
S3 S 1.301(8) 0.384(5) 1.012(8) 0.053(6) Uani 0.5 1 d . U P
S4 S 1.015(5) 0.493(3) 0.889(4) 0.066(6) Uani 0.6 1 d . U P
S2' S 0.339(7) 0.160(4) 0.368(5) 0.059(5) Uani 0.5 1 d . U P
S3' S 1.296(8) 0.378(4) 0.998(8) 0.049(5) Uani 0.5 1 d . U P
S4' S 1.027(8) 0.498(4) 0.921(6) 0.061(6) Uani 0.4 1 d . U P
O1 O 1.0490(9) 0.1813(5) 0.5646(9) 0.063(2) Uani 1 1 d . U .
O2 O 0.3086(9) 0.4748(5) 0.6952(8) 0.067(3) Uani 1 1 d . U .
C1 C 0.7394(12) 0.2939(5) 0.4809(9) 0.033(2) Uani 1 1 d . U .
C2 C 0.8800(12) 0.2762(6) 0.5229(10) 0.043(3) Uani 1 1 d . U .
H2 H 0.9507 0.3100 0.5512 0.052 Uiso 1 1 calc R U .
C3 C 0.9130(13) 0.2060(7) 0.5214(11) 0.046(3) Uani 1 1 d . U .
C4 C 0.8081(13) 0.1557(6) 0.4683(12) 0.048(3) Uani 1 1 d . U .
H4 H 0.8312 0.1099 0.4608 0.058 Uiso 1 1 calc R U .
C5 C 0.6674(12) 0.1750(6) 0.4263(10) 0.041(3) Uani 1 1 d . U .
H5 H 0.5967 0.1413 0.3931 0.049 Uiso 1 1 calc R U .
C6 C 0.6295(12) 0.2445(6) 0.4328(9) 0.036(3) Uani 1 1 d . U .
C7 C 0.4942(11) 0.2811(6) 0.3971(9) 0.035(3) Uani 1 1 d . U .
C8 C 0.5254(11) 0.3529(5) 0.4186(9) 0.030(2) Uani 1 1 d . U .
C9 C 0.6795(11) 0.3658(6) 0.4691(10) 0.040(3) Uani 1 1 d . U .
H9 H 0.7186 0.3869 0.5587 0.048 Uiso 1 1 calc R U .
C10 C 0.7140(10) 0.4126(5) 0.3751(10) 0.034(2) Uani 1 1 d . U .
C11 C 0.7909(13) 0.4730(6) 0.4200(15) 0.064(4) Uani 1 1 d . U .
H11 H 0.8223 0.4870 0.5087 0.077 Uiso 1 1 calc R U .
C12 C 0.8227(14) 0.5137(7) 0.3327(19) 0.083(5) Uani 1 1 d . U .
H12 H 0.8755 0.5543 0.3625 0.100 Uiso 1 1 calc R U .
C13 C 0.7733(15) 0.4915(8) 0.2025(17) 0.073(4) Uani 1 1 d . U .
H13 H 0.7933 0.5179 0.1438 0.088 Uiso 1 1 calc R U .
C14 C 0.6984(13) 0.4341(8) 0.1572(13) 0.063(4) Uani 1 1 d . U .
H14 H 0.6674 0.4203 0.0684 0.075 Uiso 1 1 calc R U .
C15 C 0.6662(11) 0.3943(6) 0.2425(11) 0.046(3) Uani 1 1 d . U .
H15 H 0.6112 0.3545 0.2095 0.056 Uiso 1 1 calc R U .
C16 C 0.3556(12) 0.2559(6) 0.3582(10) 0.039(3) Uani 1 1 d . U .
C17 C 0.1713(14) 0.1451(7) 0.3369(13) 0.062(4) Uani 1 1 d . U .
H17A H 0.1501 0.0967 0.3117 0.074 Uiso 1 1 d R U .
H17B H 0.1645 0.1519 0.4197 0.074 Uiso 1 1 d R U .
C18 C 0.0586(15) 0.1887(8) 0.2301(15) 0.081(5) Uani 1 1 d . U .
H18A H -0.0337 0.1705 0.2126 0.097 Uiso 1 1 calc R U .
H18B H 0.0670 0.1839 0.1477 0.097 Uiso 1 1 calc R U .
C19 C 0.2445(12) 0.3009(6) 0.3250(10) 0.044(3) Uani 1 1 d . U .
C20 C 0.2730(11) 0.3743(7) 0.3421(10) 0.044(3) Uani 1 1 d . U .
C21 C 0.4134(12) 0.4000(6) 0.3929(9) 0.035(3) Uani 1 1 d . U .
C22 C 0.4416(12) 0.4721(6) 0.4152(10) 0.042(3) Uani 1 1 d . U .
H22 H 0.5332 0.4896 0.4465 0.050 Uiso 1 1 calc R U .
C23 C 0.3291(13) 0.5148(7) 0.3890(10) 0.051(3) Uani 1 1 d . U .
H23 H 0.3474 0.5617 0.4091 0.062 Uiso 1 1 calc R U .
C24 C 0.1925(16) 0.4931(8) 0.3357(13) 0.070(4) Uani 1 1 d . U .
H24 H 0.1201 0.5251 0.3167 0.084 Uiso 1 1 calc R U .
C25 C 0.1606(14) 0.4246(7) 0.3100(12) 0.056(3) Uani 1 1 d . U .
H25 H 0.0664 0.4101 0.2716 0.068 Uiso 1 1 calc R U .
C26 C 1.1621(14) 0.2288(9) 0.6333(13) 0.078(5) Uani 1 1 d . U .
H26A H 1.1657 0.2614 0.5701 0.117 Uiso 1 1 calc R U .
H26B H 1.2504 0.2039 0.6762 0.117 Uiso 1 1 calc R U .
H26C H 1.1467 0.2532 0.7002 0.117 Uiso 1 1 calc R U .
C27 C 0.6195(11) 0.3644(6) 0.7759(10) 0.037(3) Uani 1 1 d . U .
C28 C 0.4780(12) 0.3808(7) 0.7328(10) 0.046(3) Uani 1 1 d . U .
H28 H 0.4081 0.3467 0.7029 0.055 Uiso 1 1 calc R U .
C29 C 0.4447(14) 0.4493(7) 0.7358(11) 0.051(3) Uani 1 1 d . U .
C30 C 0.5495(15) 0.5003(7) 0.7777(12) 0.061(4) Uani 1 1 d . U .
H30 H 0.5253 0.5467 0.7779 0.073 Uiso 1 1 calc R U .
C31 C 0.6880(13) 0.4822(6) 0.8184(11) 0.045(3) Uani 1 1 d . U .
H31 H 0.7575 0.5165 0.8470 0.054 Uiso 1 1 calc R U .
C32 C 0.7260(12) 0.4152(6) 0.8181(10) 0.037(3) Uani 1 1 d . U .
C33 C 0.8606(11) 0.3766(6) 0.8569(9) 0.032(2) Uani 1 1 d . U .
C34 C 0.8385(10) 0.3075(5) 0.8422(9) 0.029(2) Uani 1 1 d . U .
C35 C 0.6818(11) 0.2914(5) 0.7827(9) 0.036(3) Uani 1 1 d . U .
H35 H 0.6475 0.2727 0.6915 0.044 Uiso 1 1 calc R U .
C36 C 0.6412(11) 0.2423(6) 0.8666(12) 0.045(3) Uani 1 1 d . U .
C37 C 0.5572(13) 0.1857(7) 0.8087(15) 0.060(3) Uani 1 1 d . U .
H37 H 0.5282 0.1769 0.7181 0.073 Uiso 1 1 calc R U .
C38 C 0.5141(15) 0.1418(9) 0.878(2) 0.099(6) Uani 1 1 d . U .
H38 H 0.4529 0.1053 0.8338 0.118 Uiso 1 1 calc R U .
C39 C 0.5611(18) 0.1517(9) 1.012(3) 0.109(7) Uani 1 1 d . U .
H39 H 0.5362 0.1204 1.0611 0.130 Uiso 1 1 calc R U .
C40 C 0.6474(17) 0.2094(9) 1.0774(16) 0.084(5) Uani 1 1 d . U .
H40 H 0.6767 0.2172 1.1684 0.101 Uiso 1 1 calc R U .
C41 C 0.6888(14) 0.2549(7) 1.0044(11) 0.059(3) Uani 1 1 d . U .
H41 H 0.7469 0.2928 1.0463 0.071 Uiso 1 1 calc R U .
C42 C 1.0041(12) 0.4043(6) 0.9014(10) 0.038(3) Uani 1 1 d . U .
C43 C 1.1964(17) 0.5157(9) 0.957(2) 0.115(6) Uani 1 1 d . U .
H43A H 1.2019 0.5103 0.8730 0.138 Uiso 1 1 d R U .
H43B H 1.2207 0.5634 0.9857 0.138 Uiso 1 1 d R U .
C44 C 1.3034(17) 0.4708(7) 1.0530(17) 0.093(5) Uani 1 1 d . U .
H44A H 1.2948 0.4748 1.1353 0.111 Uiso 1 1 d R U .
H44B H 1.3964 0.4886 1.0719 0.111 Uiso 1 1 d R U .
C45 C 1.1166(11) 0.3567(6) 0.9437(10) 0.039(3) Uani 1 1 d . U .
C46 C 1.0940(11) 0.2841(5) 0.9339(10) 0.032(2) Uani 1 1 d . U .
C47 C 0.9485(11) 0.2587(5) 0.8765(10) 0.033(2) Uani 1 1 d . U .
C48 C 0.9297(13) 0.1865(6) 0.8569(12) 0.049(3) Uani 1 1 d . U .
H48 H 0.8377 0.1688 0.8145 0.059 Uiso 1 1 calc R U .
C49 C 1.0409(14) 0.1414(6) 0.8975(12) 0.055(3) Uani 1 1 d . U .
H49 H 1.0244 0.0939 0.8856 0.066 Uiso 1 1 calc R U .
C50 C 1.1771(13) 0.1665(7) 0.9560(13) 0.055(3) Uani 1 1 d . U .
H50 H 1.2523 0.1353 0.9837 0.065 Uiso 1 1 calc R U .
C51 C 1.2052(13) 0.2339(6) 0.9744(12) 0.045(3) Uani 1 1 d . U .
H51 H 1.2994 0.2487 1.0146 0.054 Uiso 1 1 calc R U .
C52 C 0.1940(13) 0.4262(9) 0.6411(13) 0.080(5) Uani 1 1 d . U .
H52A H 0.1893 0.4057 0.5610 0.120 Uiso 1 1 calc R U .
H52B H 0.1063 0.4497 0.6195 0.120 Uiso 1 1 calc R U .
H52C H 0.2095 0.3906 0.7064 0.120 Uiso 1 1 calc R U .

loop_
_atom_site_aniso_label
_atom_site_aniso_U_11
_atom_site_aniso_U_22
_atom_site_aniso_U_33
_atom_site_aniso_U_23
_atom_site_aniso_U_13
_atom_site_aniso_U_12
S1 0.046(2) 0.078(3) 0.083(2) 0.011(2) 0.0347(19) -0.0003(18)
S2 0.060(6) 0.046(8) 0.080(14) 0.010(9) 0.039(8) -0.005(5)
S3 0.038(5) 0.047(11) 0.068(12) -0.002(9) 0.020(7) -0.007(6)
S4 0.052(8) 0.029(8) 0.099(16) 0.010(11) 0.021(11) -0.004(6)
S2' 0.060(6) 0.046(7) 0.080(14) 0.012(9) 0.040(7) -0.009(4)
S3' 0.038(5) 0.044(11) 0.068(12) -0.002(8) 0.025(7) -0.004(6)
S4' 0.053(9) 0.025(8) 0.094(17) -0.001(11) 0.024(12) -0.005(7)
O1 0.049(5) 0.059(6) 0.082(6) 0.016(5) 0.031(5) 0.019(5)
O2 0.049(6) 0.082(7) 0.068(5) 0.024(5) 0.025(5) 0.028(5)
C1 0.051(7) 0.027(6) 0.025(5) 0.002(5) 0.021(5) 0.008(5)
C2 0.041(7) 0.046(8) 0.045(6) 0.010(6) 0.022(5) -0.002(6)
C3 0.051(7) 0.048(8) 0.050(6) 0.023(6) 0.031(6) 0.023(6)
C4 0.067(7) 0.021(6) 0.067(6) 0.016(5) 0.039(6) 0.012(5)
C5 0.048(7) 0.034(7) 0.047(6) 0.001(5) 0.029(5) 0.006(5)
C6 0.052(7) 0.041(7) 0.024(5) 0.009(5) 0.025(5) 0.006(5)
C7 0.041(6) 0.051(8) 0.020(5) 0.005(5) 0.021(5) 0.014(5)
C8 0.038(6) 0.034(6) 0.033(5) 0.010(4) 0.028(4) 0.015(4)
C9 0.042(6) 0.045(7) 0.026(5) -0.002(5) 0.010(5) 0.009(5)
C10 0.026(5) 0.027(6) 0.046(6) 0.002(5) 0.014(5) 0.009(4)
C11 0.047(7) 0.032(7) 0.102(10) -0.006(7) 0.025(7) -0.007(6)
C12 0.049(8) 0.021(8) 0.171(16) 0.002(9) 0.045(10) -0.009(6)
C13 0.063(9) 0.051(9) 0.111(12) 0.009(9) 0.044(9) -0.002(8)
C14 0.056(8) 0.070(10) 0.070(8) 0.036(8) 0.035(7) 0.011(7)
C15 0.043(6) 0.039(7) 0.052(7) 0.014(6) 0.017(5) -0.006(5)
C16 0.046(7) 0.043(7) 0.037(6) 0.005(5) 0.025(5) -0.007(5)
C17 0.081(9) 0.055(8) 0.068(8) -0.009(7) 0.051(7) -0.018(7)
C18 0.052(8) 0.108(13) 0.083(10) -0.023(9) 0.032(8) -0.016(8)
C19 0.045(7) 0.058(9) 0.032(6) 0.011(6) 0.021(5) 0.007(6)
C20 0.036(6) 0.072(9) 0.023(5) 0.008(6) 0.013(5) 0.009(6)
C21 0.055(7) 0.038(7) 0.024(5) 0.001(5) 0.027(5) 0.017(5)
C22 0.055(7) 0.044(8) 0.037(6) -0.005(5) 0.030(5) 0.007(6)
C23 0.062(8) 0.059(8) 0.034(6) -0.004(6) 0.023(6) 0.033(7)
C24 0.075(10) 0.067(10) 0.071(9) 0.014(8) 0.036(8) 0.039(8)
C25 0.050(8) 0.061(9) 0.058(7) 0.011(7) 0.024(6) 0.021(7)
C26 0.059(9) 0.104(13) 0.058(8) 0.004(9) 0.017(7) 0.042(9)
C27 0.041(6) 0.042(7) 0.029(5) 0.008(5) 0.015(5) 0.007(5)
C28 0.039(7) 0.063(9) 0.031(6) 0.012(6) 0.012(5) 0.009(6)
C29 0.052(8) 0.060(9) 0.042(7) 0.023(6) 0.023(6) 0.027(7)
C30 0.087(10) 0.049(9) 0.061(8) 0.020(7) 0.046(7) 0.027(8)
C31 0.061(8) 0.028(7) 0.060(7) 0.009(6) 0.040(6) 0.003(6)
C32 0.050(7) 0.029(7) 0.032(5) 0.004(5) 0.019(5) 0.002(5)
C33 0.038(6) 0.033(7) 0.026(5) 0.003(5) 0.015(5) 0.007(5)
C34 0.044(6) 0.020(6) 0.023(5) 0.003(4) 0.017(5) -0.001(5)
C35 0.045(6) 0.041(7) 0.028(5) 0.003(5) 0.020(5) -0.001(5)
C36 0.029(6) 0.035(7) 0.073(8) 0.001(6) 0.024(6) 0.001(5)
C37 0.045(7) 0.045(8) 0.082(9) 0.007(7) 0.021(7) 0.001(6)
C38 0.037(8) 0.064(10) 0.179(17) 0.046(12) 0.037(10) 0.013(7)
C39 0.065(11) 0.077(12) 0.216(19) 0.102(14) 0.092(13) 0.037(9)
C40 0.088(11) 0.107(12) 0.089(10) 0.047(10) 0.067(9) 0.047(10)
C41 0.079(9) 0.061(9) 0.052(7) 0.023(6) 0.042(7) 0.012(7)
C42 0.037(6) 0.041(7) 0.038(6) 0.008(5) 0.019(5) 0.008(5)
C43 0.072(11) 0.055(11) 0.180(16) -0.009(11) 0.026(11) -0.014(9)
C44 0.079(11) 0.054(10) 0.116(12) -0.022(9) 0.020(9) -0.013(8)
C45 0.038(6) 0.047(8) 0.037(6) 0.007(5) 0.021(5) 0.000(5)
C46 0.044(6) 0.027(6) 0.042(5) 0.002(5) 0.034(5) 0.000(5)
C47 0.042(6) 0.027(7) 0.037(5) -0.003(5) 0.023(5) -0.007(5)
C48 0.040(7) 0.055(9) 0.059(7) -0.013(6) 0.029(6) 0.003(6)
C49 0.073(9) 0.031(7) 0.079(8) -0.009(6) 0.050(8) 0.009(6)
C50 0.050(8) 0.041(8) 0.084(8) 0.005(7) 0.041(7) 0.016(6)
C51 0.043(7) 0.038(8) 0.064(7) -0.007(6) 0.033(6) 0.002(5)
C52 0.040(8) 0.128(14) 0.068(9) 0.019(9) 0.022(7) 0.022(9)

loop_
_atom_type_symbol
_atom_type_description
_atom_type_scat_dispersion_real
_atom_type_scat_dispersion_imag
_atom_type_scat_source
C C 0.0033 0.0016 'International Tables Vol C Tables 4.2.6.8 and 6.1.1.4'
H H 0.0000 0.0000 'International Tables Vol C Tables 4.2.6.8 and 6.1.1.4'
O O 0.0106 0.0060 'International Tables Vol C Tables 4.2.6.8 and 6.1.1.4'
S S 0.1246 0.1234 'International Tables Vol C Tables 4.2.6.8 and 6.1.1.4'

loop_
_geom_angle_atom_site_label_1
_geom_angle_atom_site_label_2
_geom_angle_atom_site_label_3
_geom_angle
C19 S1 C18 103.7(6)
C16 S2 C17 103(4)
C44 S3 C45 106(4)
C42 S4 C43 108(3)
C17 S2' C16 106(4)
C45 S3' C44 103(4)
C43 S4' C42 107(4)
C3 O1 C26 116.9(10)
C29 O2 C52 117.3(11)
C2 C1 C6 122.4(10)
C2 C1 C9 127.1(10)
C6 C1 C9 110.4(9)
C1 C2 C3 118.1(11)
C1 C2 H2 121.0
C3 C2 H2 121.0
O1 C3 C4 114.2(11)
O1 C3 C2 123.9(12)
C4 C3 C2 121.8(11)
C3 C4 C5 118.7(11)
C3 C4 H4 120.7
C5 C4 H4 120.7
C4 C5 C6 121.6(11)
C4 C5 H5 119.2
C6 C5 H5 119.2
C1 C6 C5 117.3(10)
C1 C6 C7 108.0(10)
C5 C6 C7 134.7(11)
C16 C7 C8 121.1(10)
C16 C7 C6 131.3(11)
C8 C7 C6 107.4(10)
C21 C8 C7 118.9(10)
C21 C8 C9 130.1(10)
C7 C8 C9 111.0(8)
C8 C9 C1 103.1(9)
C8 C9 C10 113.7(8)
C1 C9 C10 111.8(8)
C8 C9 H9 109.3
C1 C9 H9 109.3
C10 C9 H9 109.3
C15 C10 C11 118.2(11)
C15 C10 C9 119.9(9)
C11 C10 C9 122.0(10)
C10 C11 C12 120.6(13)
C10 C11 H11 119.7
C12 C11 H11 119.7
C13 C12 C11 117.8(13)
C13 C12 H12 121.1
C11 C12 H12 121.1
C14 C13 C12 122.5(15)
C14 C13 H13 118.7
C12 C13 H13 118.7
C13 C14 C15 119.7(14)
C13 C14 H14 120.1
C15 C14 H14 120.1
C10 C15 C14 121.1(12)
C10 C15 H15 119.4
C14 C15 H15 119.4
C19 C16 C7 120.5(11)
C19 C16 S2 127(2)
C7 C16 S2 112(2)
C19 C16 S2' 124(2)
C7 C16 S2' 116(2)
S2 C16 S2' 9(3)
C18 C17 S2' 116(2)
C18 C17 S2 110(2)
S2' C17 S2 8(3)
C18 C17 H17A 108.3
S2' C17 H17A 108.0
S2 C17 H17A 107.7
C18 C17 H17B 107.7
S2' C17 H17B 108.7
S2 C17 H17B 115.9
H17A C17 H17B 107.4
C17 C18 S1 115.1(10)
C17 C18 H18A 108.5
S1 C18 H18A 108.5
C17 C18 H18B 108.5
S1 C18 H18B 108.5
H18A C18 H18B 107.5
C16 C19 C20 119.0(11)
C16 C19 S1 126.3(10)
C20 C19 S1 114.6(8)
C21 C20 C19 121.0(10)
C21 C20 C25 117.2(12)
C19 C20 C25 121.8(11)
C8 C21 C20 119.0(11)
C8 C21 C22 120.2(11)
C20 C21 C22 120.7(10)
C23 C22 C21 117.4(11)
C23 C22 H22 121.3
C21 C22 H22 121.3
C24 C23 C22 124.1(13)
C24 C23 H23 118.0
C22 C23 H23 118.0
C23 C24 C25 120.2(12)
C23 C24 H24 119.9
C25 C24 H24 119.9
C24 C25 C20 120.2(13)
C24 C25 H25 119.9
C20 C25 H25 119.9
O1 C26 H26A 109.5
O1 C26 H26B 109.5
H26A C26 H26B 109.5
O1 C26 H26C 109.5
H26A C26 H26C 109.5
H26B C26 H26C 109.5
C28 C27 C32 122.2(11)
C28 C27 C35 126.7(10)
C32 C27 C35 111.1(9)
C29 C28 C27 117.6(12)
C29 C28 H28 121.2
C27 C28 H28 121.2
C28 C29 O2 125.0(13)
C28 C29 C30 120.8(12)
O2 C29 C30 114.1(12)
C31 C30 C29 120.0(13)
C31 C30 H30 120.0
C29 C30 H30 120.0
C32 C31 C30 121.2(12)
C32 C31 H31 119.4
C30 C31 H31 119.4
C31 C32 C27 118.2(11)
C31 C32 C33 136.4(11)
C27 C32 C33 105.4(9)
C34 C33 C42 119.6(10)
C34 C33 C32 111.7(10)
C42 C33 C32 128.6(10)
C33 C34 C47 123.5(10)
C33 C34 C35 110.5(9)
C47 C34 C35 125.9(9)
C34 C35 C36 114.9(8)
C34 C35 C27 101.1(8)
C36 C35 C27 111.0(8)
C34 C35 H35 109.8
C36 C35 H35 109.8
C27 C35 H35 109.8
C37 C36 C41 119.0(12)
C37 C36 C35 120.6(11)
C41 C36 C35 120.5(10)
C38 C37 C36 122.8(15)
C38 C37 H37 118.6
C36 C37 H37 118.6
C37 C38 C39 119.7(17)
C37 C38 H38 120.2
C39 C38 H38 120.2
C38 C39 C40 119.9(14)
C38 C39 H39 120.0
C40 C39 H39 120.0
C41 C40 C39 119.7(15)
C41 C40 H40 120.1
C39 C40 H40 120.1
C40 C41 C36 118.8(14)
C40 C41 H41 120.6
C36 C41 H41 120.6
C45 C42 C33 117.7(11)
C45 C42 S4 127(2)
C33 C42 S4 116(2)
C45 C42 S4' 124(3)
C33 C42 S4' 118(3)
S4 C42 S4' 10(3)
C44 C43 S4' 116(3)
C44 C43 S4 120(2)
S4' C43 S4 11(4)
C44 C43 H43A 106.4
S4' C43 H43A 106.3
S4 C43 H43A 95.6
C44 C43 H43B 108.9
S4' C43 H43B 111.0
S4 C43 H43B 116.6
H43A C43 H43B 107.4
C43 C44 S3 118(3)
C43 C44 S3' 115(3)
S3 C44 S3' 3(5)
C43 C44 H44A 106.1
S3 C44 H44A 109.2
S3' C44 H44A 112.1
C43 C44 H44B 108.8
S3 C44 H44B 107.0
S3' C44 H44B 107.2
H44A C44 H44B 107.2
C42 C45 C46 122.2(10)
C42 C45 S3' 125(3)
C46 C45 S3' 112(3)
C42 C45 S3 122(3)
C46 C45 S3 115(3)
S3' C45 S3 5(5)
C45 C46 C51 124.0(10)
C45 C46 C47 118.3(9)
C51 C46 C47 117.7(10)
C34 C47 C48 125.4(10)
C34 C47 C46 118.1(9)
C48 C47 C46 116.5(10)
C49 C48 C47 122.7(12)
C49 C48 H48 118.7
C47 C48 H48 118.7
C48 C49 C50 119.6(12)
C48 C49 H49 120.2
C50 C49 H49 120.2
C51 C50 C49 122.1(11)
C51 C50 H50 118.9
C49 C50 H50 118.9
C50 C51 C46 121.3(11)
C50 C51 H51 119.3
C46 C51 H51 119.3
O2 C52 H52A 109.5
O2 C52 H52B 109.5
H52A C52 H52B 109.5
O2 C52 H52C 109.5
H52A C52 H52C 109.5
H52B C52 H52C 109.5

loop_
_geom_bond_atom_site_label_1
_geom_bond_atom_site_label_2
_geom_bond_distance
S1 C19 1.769(12)
S1 C18 1.772(15)
S2 C16 1.76(7)
S2 C17 1.86(6)
S3 C44 1.73(9)
S3 C45 1.81(8)
S4 C42 1.72(5)
S4 C43 1.77(5)
S2' C17 1.68(6)
S2' C16 1.86(7)
S3' C45 1.75(8)
S3' C44 1.88(8)
S4' C43 1.68(9)
S4' C42 1.82(8)
O1 C3 1.377(13)
O1 C26 1.420(17)
O2 C29 1.387(14)
O2 C52 1.428(17)
C1 C2 1.383(15)
C1 C6 1.406(15)
C1 C9 1.504(14)
C2 C3 1.399(17)
C2 H2 0.9300
C3 C4 1.386(17)
C4 C5 1.392(15)
C4 H4 0.9300
C5 C6 1.409(14)
C5 H5 0.9300
C6 C7 1.479(14)
C7 C16 1.412(14)
C7 C8 1.416(15)
C8 C21 1.415(13)
C8 C9 1.482(14)
C9 C10 1.553(14)
C9 H9 0.9800
C10 C15 1.374(14)
C10 C11 1.376(15)
C11 C12 1.41(2)
C11 H11 0.9300
C12 C13 1.37(2)
C12 H12 0.9300
C13 C14 1.32(2)
C13 H13 0.9300
C14 C15 1.384(15)
C14 H14 0.9300
C15 H15 0.9300
C16 C19 1.369(16)
C17 C18 1.498(19)
C17 H17A 0.9700
C17 H17B 0.9700
C18 H18A 0.9700
C18 H18B 0.9700
C19 C20 1.440(17)
C20 C21 1.415(16)
C20 C25 1.447(16)
C21 C22 1.419(16)
C22 C23 1.364(14)
C22 H22 0.9300
C23 C24 1.353(18)
C23 H23 0.9300
C24 C25 1.36(2)
C24 H24 0.9300
C25 H25 0.9300
C26 H26A 0.9600
C26 H26B 0.9600
C26 H26C 0.9600
C27 C28 1.384(15)
C27 C32 1.402(15)
C27 C35 1.541(15)
C28 C29 1.370(17)
C28 H28 0.9300
C29 C30 1.393(18)
C30 C31 1.367(16)
C30 H30 0.9300
C31 C32 1.353(15)
C31 H31 0.9300
C32 C33 1.484(14)
C33 C34 1.349(14)
C33 C42 1.466(15)
C34 C47 1.407(14)
C34 C35 1.510(14)
C35 C36 1.529(14)
C35 H35 0.9800
C36 C37 1.366(16)
C36 C41 1.404(16)
C37 C38 1.36(2)
C37 H37 0.9300
C38 C39 1.36(3)
C38 H38 0.9300
C39 C40 1.41(3)
C39 H39 0.9300
C40 C41 1.400(18)
C40 H40 0.9300
C41 H41 0.9300
C42 C45 1.402(15)
C43 C44 1.44(2)
C43 H43A 0.9700
C43 H43B 0.9700
C44 H44A 0.9700
C44 H44B 0.9700
C45 C46 1.416(15)
C46 C51 1.427(15)
C46 C47 1.455(14)
C47 C48 1.409(15)
C48 C49 1.362(15)
C48 H48 0.9300
C49 C50 1.369(16)
C49 H49 0.9300
C50 C51 1.327(17)
C50 H50 0.9300
C51 H51 0.9300
C52 H52A 0.9600
C52 H52B 0.9600
C52 H52C 0.9600

loop_
_geom_hbond_atom_site_label_D
_geom_hbond_atom_site_label_H
_geom_hbond_atom_site_label_A
_geom_hbond_distance_DH
_geom_hbond_distance_HA
_geom_hbond_distance_DA
_geom_hbond_angle_DHA
_geom_hbond_site_symmetry_A
C52 H52C S3' 0.96 2.97 3.74(8) 138.8 1_455
C17 H17B O1 0.97 2.51 3.422(15) 157.2 1_455
C17 H17A S4 0.97 2.91 3.78(5) 149.4 2_646
C17 H17A S4 0.97 2.91 3.78(5) 149.4 2_646
C17 H17B O1 0.97 2.51 3.422(15) 157.2 1_455
C52 H52C S3' 0.96 2.97 3.74(8) 138.8 1_455

loop_
_geom_torsion_atom_site_label_1
_geom_torsion_atom_site_label_2
_geom_torsion_atom_site_label_3
_geom_torsion_atom_site_label_4
_geom_torsion
C6 C1 C2 C3 -2.4(15)
C9 C1 C2 C3 -177.5(9)
C26 O1 C3 C4 -173.3(10)
C26 O1 C3 C2 10.2(16)
C1 C2 C3 O1 -177.9(9)
C1 C2 C3 C4 5.9(16)
O1 C3 C4 C5 177.7(9)
C2 C3 C4 C5 -5.8(16)
C3 C4 C5 C6 2.0(16)
C2 C1 C6 C5 -1.2(13)
C9 C1 C6 C5 174.7(8)
C2 C1 C6 C7 180.0(8)
C9 C1 C6 C7 -4.2(10)
C4 C5 C6 C1 1.3(14)
C4 C5 C6 C7 179.8(9)
C1 C6 C7 C16 -172.4(9)
C5 C6 C7 C16 9.1(17)
C1 C6 C7 C8 2.8(10)
C5 C6 C7 C8 -175.7(10)
C16 C7 C8 C21 -3.6(13)
C6 C7 C8 C21 -179.4(7)
C16 C7 C8 C9 175.4(8)
C6 C7 C8 C9 -0.4(10)
C21 C8 C9 C1 176.9(9)
C7 C8 C9 C1 -2.0(10)
C21 C8 C9 C10 -61.8(13)
C7 C8 C9 C10 119.3(9)
C2 C1 C9 C8 179.4(9)
C6 C1 C9 C8 3.8(10)
C2 C1 C9 C10 56.9(13)
C6 C1 C9 C10 -118.7(9)
C8 C9 C10 C15 -55.7(12)
C1 C9 C10 C15 60.5(12)
C8 C9 C10 C11 123.7(11)
C1 C9 C10 C11 -120.0(11)
C15 C10 C11 C12 -1.7(17)
C9 C10 C11 C12 178.9(10)
C10 C11 C12 C13 0.7(19)
C11 C12 C13 C14 0(2)
C12 C13 C14 C15 1(2)
C11 C10 C15 C14 2.2(16)
C9 C10 C15 C14 -178.3(10)
C13 C14 C15 C10 -1.7(19)
C8 C7 C16 C19 7.7(14)
C6 C7 C16 C19 -177.6(9)
C8 C7 C16 S2 -177.4(18)
C6 C7 C16 S2 -3(2)
C8 C7 C16 S2' -168.1(19)
C6 C7 C16 S2' 7(2)
C17 S2 C16 C19 -19(3)
C17 S2 C16 C7 166.3(16)
C17 S2 C16 S2' 51(24)
C17 S2' C16 C19 -3(4)
C17 S2' C16 C7 172.6(18)
C17 S2' C16 S2 -118(26)
C16 S2' C17 C18 39(3)
C16 S2' C17 S2 72(33)
C16 S2 C17 C18 51(3)
C16 S2 C17 S2' -98(34)
S2' C17 C18 S1 -67(3)
S2 C17 C18 S1 -71(2)
C19 S1 C18 C17 49.0(11)
C7 C16 C19 C20 -5.7(15)
S2 C16 C19 C20 -180(2)
S2' C16 C19 C20 170(2)
C7 C16 C19 S1 177.7(7)
S2 C16 C19 S1 4(2)
S2' C16 C19 S1 -7(2)
C18 S1 C19 C16 -13.1(11)
C18 S1 C19 C20 170.2(8)
C16 C19 C20 C21 -0.2(14)
S1 C19 C20 C21 176.7(7)
C16 C19 C20 C25 -179.4(10)
S1 C19 C20 C25 -2.5(13)
C7 C8 C21 C20 -2.2(13)
C9 C8 C21 C20 179.0(9)
C7 C8 C21 C22 179.1(8)
C9 C8 C21 C22 0.3(15)
C19 C20 C21 C8 4.2(13)
C25 C20 C21 C8 -176.5(8)
C19 C20 C21 C22 -177.2(8)
C25 C20 C21 C22 2.1(14)
C8 C21 C22 C23 -179.8(9)
C20 C21 C22 C23 1.6(14)
C21 C22 C23 C24 -4.2(16)
C22 C23 C24 C25 2.8(19)
C23 C24 C25 C20 1.3(18)
C21 C20 C25 C24 -3.6(16)
C19 C20 C25 C24 175.6(10)
C32 C27 C28 C29 -1.7(15)
C35 C27 C28 C29 179.4(9)
C27 C28 C29 O2 179.4(9)
C27 C28 C29 C30 1.6(16)
C52 O2 C29 C28 -2.7(16)
C52 O2 C29 C30 175.3(10)
C28 C29 C30 C31 -1.0(17)
O2 C29 C30 C31 -179.1(10)
C29 C30 C31 C32 0.6(17)
C30 C31 C32 C27 -0.7(15)
C30 C31 C32 C33 -178.1(10)
C28 C27 C32 C31 1.3(15)
C35 C27 C32 C31 -179.7(8)
C28 C27 C32 C33 179.4(9)
C35 C27 C32 C33 -1.6(10)
C31 C32 C33 C34 176.5(11)
C27 C32 C33 C34 -1.1(11)
C31 C32 C33 C42 -6.0(18)
C27 C32 C33 C42 176.4(9)
C42 C33 C34 C47 4.6(14)
C32 C33 C34 C47 -177.6(8)
C42 C33 C34 C35 -174.4(8)
C32 C33 C34 C35 3.4(10)
C33 C34 C35 C36 -123.6(10)
C47 C34 C35 C36 57.4(13)
C33 C34 C35 C27 -4.0(9)
C47 C34 C35 C27 177.0(9)
C28 C27 C35 C34 -177.7(9)
C32 C27 C35 C34 3.3(10)
C28 C27 C35 C36 -55.3(13)
C32 C27 C35 C36 125.7(9)
C34 C35 C36 C37 -130.1(11)
C27 C35 C36 C37 115.9(11)
C34 C35 C36 C41 50.4(14)
C27 C35 C36 C41 -63.6(13)
C41 C36 C37 C38 1.9(19)
C35 C36 C37 C38 -177.7(12)
C36 C37 C38 C39 -3(2)
C37 C38 C39 C40 4(2)
C38 C39 C40 C41 -2(2)
C39 C40 C41 C36 0.9(19)
C37 C36 C41 C40 -0.6(17)
C35 C36 C41 C40 178.9(10)
C34 C33 C42 C45 -8.0(14)
C32 C33 C42 C45 174.6(9)
C34 C33 C42 S4 169.3(18)
C32 C33 C42 S4 -8(2)
C34 C33 C42 S4' -179(2)
C32 C33 C42 S4' 3(3)
C43 S4 C42 C45 -7(3)
C43 S4 C42 C33 176.5(17)
C43 S4 C42 S4' 73(24)
C43 S4' C42 C45 15(5)
C43 S4' C42 C33 -174(2)
C43 S4' C42 S4 -93(27)
C42 S4' C43 C44 -43(4)
C42 S4' C43 S4 68(22)
C42 S4 C43 C44 -24(3)
C42 S4 C43 S4' -98(23)
S4' C43 C44 S3 63(5)
S4 C43 C44 S3 52(4)
S4' C43 C44 S3' 65(4)
S4 C43 C44 S3' 54(4)
C45 S3 C44 C43 -45(5)
C45 S3 C44 S3' -74(83)
C45 S3' C44 C43 -50(5)
C45 S3' C44 S3 102(86)
C33 C42 C45 C46 5.3(14)
S4 C42 C45 C46 -171.6(19)
S4' C42 C45 C46 176(3)
C33 C42 C45 S3' 179(3)
S4 C42 C45 S3' 2(4)
S4' C42 C45 S3' -10(4)
C33 C42 C45 S3 -176(3)
S4 C42 C45 S3 8(4)
S4' C42 C45 S3 -5(4)
C44 S3' C45 C42 23(5)
C44 S3' C45 C46 -163(2)
C44 S3' C45 S3 -35(58)
C44 S3 C45 C42 16(6)
C44 S3 C45 C46 -165(3)
C44 S3 C45 S3' 140(64)
C42 C45 C46 C51 179.3(10)
S3' C45 C46 C51 5(3)
S3 C45 C46 C51 0(3)
C42 C45 C46 C47 0.7(14)
S3' C45 C46 C47 -174(3)
S3 C45 C46 C47 -178(3)
C33 C34 C47 C48 -176.8(9)
C35 C34 C47 C48 2.0(16)
C33 C34 C47 C46 1.6(15)
C35 C34 C47 C46 -179.6(8)
C45 C46 C47 C34 -4.3(13)
C51 C46 C47 C34 177.0(9)
C45 C46 C47 C48 174.3(9)
C51 C46 C47 C48 -4.5(14)
C34 C47 C48 C49 -177.1(10)
C46 C47 C48 C49 4.5(16)
C47 C48 C49 C50 -2.2(18)
C48 C49 C50 C51 -0.2(19)
C49 C50 C51 C46 0.0(19)
C45 C46 C51 C50 -176.2(11)
C47 C46 C51 C50 2.4(15)
